data_2001412
loop_
_publ_author_name
'Michel, A. G.'
'Drouin, M.'

_publ_section_title
;
 Structure of 3-epiryanodol: a heptahydro diterpene
;
_journal_issue 9
_journal_name_full 'Acta Crystallographica Section C'
_journal_page_first 1685
_journal_page_last 1688
_journal_paper_doi 10.1107/S0108270193002987
_journal_volume 49
_journal_year 1993
_chemical_formula_moiety 'C20 H32 O8 '
_chemical_formula_sum 'C20 H32 O8'
_chemical_formula_weight 400.46
_chemical_name_common 3-Epiryanodol
_chemical_name_systematic
;
3-Epiryanodol
;
_space_group_IT_number 19
_symmetry_cell_setting orthorhombic
_symmetry_space_group_name_Hall 'P 2ac 2ab'
_symmetry_space_group_name_H-M 'P 21 21 21'
_cell_angle_alpha 90.0
_cell_angle_beta 90.0
_cell_angle_gamma 90.0
_cell_formula_units_Z 4
_cell_length_a 9.0995(6)
_cell_length_b 13.0675(7)
_cell_length_c 16.3219(7)
_cell_measurement_reflns_used 24
_cell_measurement_temperature 293
_cell_measurement_theta_max 20.00
_cell_measurement_theta_min 15.00
_cell_volume 1940.80(18)
_computing_cell_refinement 'NRCCAD TRUANG'
_computing_data_collection 'NRCCAD DATCOL (Le Page, White & Gabe, 1986)'
_computing_data_reduction 'NRCVAX DATRD2 (Gabe, Le Page, Charland, Lee & White, 1989)'
_computing_molecular_graphics 'ORTEP (Johnson, 1976)'
_computing_publication_material 'NRCVAX TABLES'
_computing_structure_refinement 'NRCVAX LSTSQ'
_computing_structure_solution 'NRCVAX SOLVER'
_diffrn_ambient_temperature 293
_diffrn_measurement_device 'Nonius CAD-4    '
_diffrn_measurement_method '\w/2\q scan '
_diffrn_radiation_monochromator graphite
_diffrn_radiation_source 'xray tube'
_diffrn_radiation_type 'Mo K\a'
_diffrn_radiation_wavelength .70930
_diffrn_reflns_av_R_equivalents .015
_diffrn_reflns_limit_h_max 9
_diffrn_reflns_limit_h_min 0
_diffrn_reflns_limit_k_max 13
_diffrn_reflns_limit_k_min 0
_diffrn_reflns_limit_l_max 17
_diffrn_reflns_limit_l_min 0
_diffrn_reflns_number 4257
_diffrn_reflns_reduction_process
;
The reflection grouping is based on use of DH segments.
;
_diffrn_reflns_theta_max 22.43
_diffrn_reflns_theta_min 0.00
_diffrn_standards_decay_% .0
_diffrn_standards_interval_time 60
_diffrn_standards_number 3
_exptl_absorpt_coefficient_mu .10
_exptl_absorpt_correction_type none
_exptl_crystal_colour colorless
_exptl_crystal_density_diffrn 1.371
_exptl_crystal_description prismatic
_exptl_crystal_F_000 864.42
_exptl_crystal_size_max .30
_exptl_crystal_size_mid .30
_exptl_crystal_size_min .10
_refine_diff_density_max .16
_refine_diff_density_min -.15
_refine_ls_extinction_coef 0.30(3)
_refine_ls_extinction_method 'Larson (1970)'
_refine_ls_goodness_of_fit_obs 1.44
_refine_ls_hydrogen_treatment refxyz
_refine_ls_matrix_type full
_refine_ls_number_parameters 254
_refine_ls_number_reflns 1226
_refine_ls_R_factor_all .046
_refine_ls_R_factor_obs .034
_refine_ls_shift/esd_max .001
_refine_ls_structure_factor_coef F
_refine_ls_weighting_details 'w = 1/[\s^2^(F)+0.0001F^2^]'
_refine_ls_weighting_scheme calc
_refine_ls_wR_factor_all .030
_refine_ls_wR_factor_obs .029
_reflns_number_observed 2162
_reflns_number_total 2524
_reflns_observed_criterion Inet>2.0\s(Inet)
_cod_data_source_file cd1044.cif
_cod_data_source_block cd1044_structure_1_of_1
_cod_depositor_comments
;
The following automatic conversions were performed:
'_symmetry_cell_setting' value 'Orthorhombic' changed to 'orthorhombic'
according to '/home/saulius/struct/CIF-dictionaries/cif_core.dic'
dictionary named 'cif_core.dic' version 2.4.1 from 2010-06-29.

Automatic conversion script
Id: cif_fix_enum 1527 2010-12-29 10:47:43Z saulius 

The following automatic conversions were performed:

'_symmetry_cell_setting' value 'Orthorhombic' changed to
'orthorhombic' according to
/home/saulius/struct/CIF-dictionaries/cif_core.dic dictionary named
'cif_core.dic' version 2.4.1 from 2010-06-29.

Automatic conversion script
Id: cif_fix_values 1715 2011-07-08 13:25:40Z adriana 

The following automatic conversions were performed:

'_refine_ls_weighting_scheme' value '1/[\s^2^(F)+0.0001F^2^]' was
changed to 'calc'. New tag '_refine_ls_weighting_details' was
created. The value of the new tag was set to 'w =
1/[\s^2^(F)+0.0001F^2^]'.

Automatic conversion script
Id: cif_fix_values 3143 2015-03-26 13:38:13Z robertas 
;
_cod_original_formula_sum 'C20 H32 O8 '
_cod_database_code 2001412

loop_
_symmetry_equiv_pos_as_xyz
x,y,z
1/2+x,1/2-y,-z
-x,1/2+y,1/2-z
1/2-x,-y,1/2+z

loop_
_atom_site_aniso_label
_atom_site_aniso_U_11
_atom_site_aniso_U_22
_atom_site_aniso_U_33
_atom_site_aniso_U_12
_atom_site_aniso_U_13
_atom_site_aniso_U_23
_atom_site_aniso_type_symbol
C(1) .026(2) .030(2) .029(2) -.005(4) -.004(4) -.002(4) C
C(2) .032(3) .034(3) .034(2) -.003(5) .008(5) .005(4) C
C(3) .023(2) .037(2) .038(2) .003(4) -.006(4) .015(4) C
C(4) .025(2) .029(2) .036(2) -.012(4) -.016(4) .013(4) C
C(5) .031(2) .040(3) .024(2) -.001(5) -.008(4) .002(4) C
C(6) .029(2) .039(2) .028(2) -.009(4) -.011(5) -.008(4) C
C(7) .038(2) .046(3) .037(2) -.004(5) .014(4) -.020(4) C
C(8) .041(3) .040(2) .051(3) .007(5) .000(5) -.028(5) C
C(9) .033(3) .028(2) .049(3) .004(5) -.007(5) -.008(4) C
C(10) .021(2) .037(2) .035(2) .005(4) -.001(4) -.001(4) C
C(11) .025(2) .025(2) .030(2) -.006(4) .001(4) .005(4) C
C(12) .029(2) .030(2) .021(2) -.001(5) .014(4) -.005(4) C
C(13) .035(3) .032(2) .050(3) -.009(5) -.014(5) .004(5) C
C(14) .028(2) .044(3) .029(2) -.005(4) .001(4) .006(4) C
C(15) .023(2) .032(2) .037(2) -.012(4) .000(4) .011(5) C
O(16) .0217(16) .0283(15) .0352(15) -.008(3) .002(3) .004(3) O
C(17) .034(2) .036(2) .034(2) -.005(5) -.017(4) .003(4) C
C(18) .056(3) .043(3) .072(3) -.031(6) -.032(6) .016(5) C
C(19) .063(3) .036(3) .099(4) -.025(6) -.029(7) .050(5) C
C(20) .047(3) .065(3) .037(2) -.007(6) -.015(5) .014(5) C
C(21) .060(3) .031(2) .067(3) .003(5) -.005(6) -.002(5) C
O(22) .0451(18) .0467(17) .0533(17) .018(3) .004(3) -.002(3) O
O(23) .0387(17) .0430(18) .0562(19) .019(3) -.014(3) .022(3) O
O(24) .0279(15) .0398(15) .0434(16) -.010(3) -.007(3) -.020(3) O
O(25) .0247(14) .0375(16) .0517(17) -.002(3) -.019(3) .006(3) O
O(26) .0283(14) .0459(17) .0303(15) .002(3) -.001(3) .015(3) O
O(27) .0290(14) .0351(16) .0318(14) .010(3) .008(3) .013(3) O
O(28) .0241(15) .0457(17) .0404(15) -.013(3) -.009(3) .022(3) O

loop_
_atom_site_label
_atom_site_fract_x
_atom_site_fract_y
_atom_site_fract_z
_atom_site_U_iso_or_equiv
_atom_site_thermal_displace_type
_atom_site_calc_flag
_atom_site_refinement_flags
_atom_site_type_symbol
C1 .2973(4) .9203(3) .9194(2) .028(2) Uani d . C
C2 .2316(5) 1.0257(3) .8925(2) .033(2) Uani d . C
C3 .1206(4) .9981(3) .8230(2) .033(2) Uani d . C
C4 .1074(4) .8806(3) .8220(2) .030(2) Uani d . C
C5 .2094(4) .8278(3) .7583(2) .032(2) Uani d . C
C6 .2155(4) .7171(3) .7924(2) .032(2) Uani d . C
C7 .3182(5) .6369(3) .7580(2) .040(2) Uani d . C
C8 .3082(5) .5400(3) .8101(2) .044(3) Uani d . C
C9 .3332(5) .5568(3) .9026(2) .037(2) Uani d . C
C10 .2339(4) .6440(3) .9335(2) .031(2) Uani d . C
C11 .2552(4) .7387(3) .8826(2) .027(2) Uani d . C
C12 .1738(4) .8401(3) .9036(2) .026(2) Uani d . C
C13 .3412(5) 1.1102(3) .8666(2) .039(3) Uani d . C
C14 .3639(4) .8757(3) .7696(2) .034(2) Uani d . C
C15 .4116(4) .8722(3) .8601(2) .031(2) Uani d . C
O16 .4103(3) .76673(18) .88453(15) .0284(15) Uani d . O
C17 .3510(4) .9191(3) 1.0079(2) .035(2) Uani d . C
C18 .4439(5) 1.1460(3) .9342(3) .057(3) Uani d . C
C19 .2619(5) 1.2027(3) .8302(3) .066(3) Uani d . C
C20 .1594(4) .8374(3) .6692(2) .050(3) Uani d . C
C21 .3065(5) .4588(3) .9502(2) .053(3) Uani d . C
O22 .1501(3) 1.0647(2) .96144(16) .0484(17) Uani d . O
O23 -.0202(3) 1.0413(2) .83862(16) .0460(17) Uani d . O
O24 .0713(3) .67056(19) .78794(15) .0370(15) Uani d . O
O25 -.0410(3) .85036(19) .80904(16) .0380(16) Uani d . O
O26 .2530(2) .6646(2) 1.01952(14) .0348(15) Uani d . O
O27 .0638(3) .83071(19) .96432(14) .0319(15) Uani d . O
O28 .5544(3) .9098(2) .86458(15) .0367(15) Uani d . O
H(3) .161(3) 1.027(2) .7680(14) .0425 Uiso calc . H
H(7A) .302(3) .623(2) .6947(16) .0506 Uiso calc . H
H(7B) .427(3) .665(2) .7567(16) .0506 Uiso calc . H
H(8A) .198(3) .507(2) .8051(16) .0540 Uiso calc . H
H(8B) .383(3) .487(2) .7876(16) .0540 Uiso calc . H
H(9) .447(3) .585(2) .9096(16) .0470 Uiso calc . H
H(10) .127(3) .626(2) .9295(15) .0408 Uiso calc . H
H(13) .410(3) 1.078(2) .8189(16) .0496 Uiso calc . H
H(14A) .361(3) .956(2) .7437(15) .0438 Uiso calc . H
H(14B) .434(3) .832(2) .7372(15) .0438 Uiso calc . H
H(17C) .262(3) .932(2) 1.0446(15) .0450 Uiso calc . H
H(17A) .377(3) .853(2) 1.0253(16) .0450 Uiso calc . H
H(17B) .439(3) .969(2) 1.0122(15) .0450 Uiso calc . H
H(18C) .511(3) 1.201(3) .9136(18) .0670 Uiso calc . H
H(18A) .374(3) 1.174(2) .9806(18) .0670 Uiso calc . H
H(18B) .500(3) 1.089(3) .9516(17) .0670 Uiso calc . H
H(19C) .341(4) 1.255(2) .8142(18) .0768 Uiso calc . H
H(19A) .218(4) 1.175(3) .7767(18) .0768 Uiso calc . H
H(19B) .194(4) 1.228(2) .8753(18) .0768 Uiso calc . H
H(20C) .053(3) .808(2) .6585(17) .0606 Uiso calc . H
H(20A) .150(3) .907(2) .6517(17) .0606 Uiso calc . H
H(20B) .239(3) .791(2) .6332(16) .0606 Uiso calc . H
H(21C) .309(3) .473(2) 1.0128(16) .0621 Uiso calc . H
H(21A) .204(3) .431(2) .9399(16) .0621 Uiso calc . H
H(21B) .377(3) .403(2) .9300(17) .0621 Uiso calc . H
HO22 .041(3) 1.082(2) .9396(16) .0586 Uiso d . H
HO23 -.050(3) 1.084(2) .7949(17) .0560 Uiso d . H
HO24 .004(3) .720(2) .8022(16) .0478 Uiso d . H
HO25 -.101(3) .907(2) .8175(16) .0484 Uiso d . H
HO26 .356(3) .669(2) 1.0348(15) .0450 Uiso d . H
HO27 .097(3) .793(2) 1.0091(16) .0419 Uiso d . H
HO28 .603(3) .890(2) .9122(16) .0468 Uiso d . H

loop_
_atom_type_symbol
_atom_type_description
_atom_type_scat_dispersion_real
_atom_type_scat_dispersion_imag
_atom_type_scat_source
C ? .002 .002 'IntTabIV Table 2.2B'
H ? .000 .000 'IntTabIV Table 2.2B'
O ? .008 .006 'IntTabIV Table 2.2B'

loop_
_geom_angle_atom_site_label_1
_geom_angle_atom_site_label_2
_geom_angle_atom_site_label_3
_geom_angle_site_symmetry_1
_geom_angle_site_symmetry_2
_geom_angle_site_symmetry_3
_geom_angle
_geom_angle_publ_flag
C2 C1 C12 . . . 105.7(3) yes
C2 C1 C15 . . . 115.9(3) yes
C2 C1 C17 . . . 113.4(3) yes
C12 C1 C15 . . . 96.3(3) yes
C12 C1 C17 . . . 112.4(3) yes
C15 C1 C17 . . . 111.8(3) yes
C1 C2 C3 . . . 104.3(3) yes
C1 C2 C13 . . . 117.4(3) yes
C1 C2 O22 . . . 106.8(3) yes
C3 C2 C13 . . . 112.5(3) yes
C3 C2 O22 . . . 108.4(3) yes
C13 C2 O22 . . . 107.0(3) yes
C2 C3 C4 . . . 106.7(3) yes
C2 C3 O23 . . . 111.2(3) yes
C2 C3 H3 . . . 108.6(15) no
C4 C3 O23 . . . 109.1(3) yes
C4 C3 H3 . . . 112.2(15) no
O23 C3 H3 . . . 109.0(15) no
C3 C4 C5 . . . 113.7(3) yes
C3 C4 C12 . . . 107.4(3) yes
C3 C4 O25 . . . 110.6(3) yes
C5 C4 C12 . . . 101.0(3) yes
C5 C4 O25 . . . 110.1(3) yes
C12 C4 O25 . . . 113.7(3) yes
C4 C5 C6 . . . 101.3(3) yes
C4 C5 C14 . . . 106.4(3) yes
C4 C5 C20 . . . 115.0(3) yes
C6 C5 C14 . . . 107.5(3) yes
C6 C5 C20 . . . 115.4(3) yes
C14 C5 C20 . . . 110.5(3) yes
C5 C6 C7 . . . 122.4(3) yes
C5 C6 C11 . . . 100.4(3) yes
C5 C6 O24 . . . 109.9(3) yes
C7 C6 C11 . . . 109.7(3) yes
C7 C6 O24 . . . 104.5(3) yes
C11 C6 O24 . . . 109.7(3) yes
C6 C7 C8 . . . 109.4(3) yes
C6 C7 H7A . . . 113.4(15) no
C6 C7 H7B . . . 110.3(16) no
C8 C7 H7A . . . 113.2(15) no
C8 C7 H7B . . . 110.8(16) no
H7A C7 H7B . . . 100.(2) no
C7 C8 C9 . . . 114.7(3) yes
C7 C8 H8A . . . 110.0(14) no
C7 C8 H8B . . . 108.7(15) no
C9 C8 H8A . . . 105.3(14) no
C9 C8 H8B . . . 110.0(15) no
H8A C8 H8B . . . 108.(2) no
C8 C9 C10 . . . 109.9(3) yes
C8 C9 C21 . . . 111.0(3) yes
C8 C9 H9 . . . 106.7(14) no
C10 C9 C21 . . . 111.3(3) yes
C10 C9 H9 . . . 105.6(15) no
C21 C9 H9 . . . 112.2(15) no
C9 C10 C11 . . . 110.6(3) yes
C9 C10 O26 . . . 112.8(3) yes
C9 C10 H10 . . . 112.3(15) no
C11 C10 O26 . . . 111.6(3) yes
C11 C10 H10 . . . 106.2(15) no
O26 C10 H10 . . . 102.9(14) no
C6 C11 C10 . . . 110.3(3) yes
C6 C11 C12 . . . 104.8(3) yes
C6 C11 O16 . . . 107.0(3) yes
C10 C11 C12 . . . 121.2(3) yes
C10 C11 O16 . . . 108.7(3) yes
C12 C11 O16 . . . 104.0(3) yes
C1 C12 C4 . . . 101.1(3) yes
C1 C12 C11 . . . 105.4(3) yes
C1 C12 O27 . . . 117.0(3) yes
C4 C12 C11 . . . 106.6(3) yes
C4 C12 O27 . . . 110.8(3) yes
C11 C12 O27 . . . 114.6(3) yes
C2 C13 C18 . . . 114.7(3) yes
C2 C13 C19 . . . 111.5(3) yes
C2 C13 H13 . . . 107.1(15) no
C18 C13 C19 . . . 109.2(3) yes
C18 C13 H13 . . . 106.4(15) no
C19 C13 H13 . . . 107.5(15) no
C5 C14 C15 . . . 111.0(3) yes
C5 C14 H14A . . . 108.2(14) no
C5 C14 H14B . . . 106.4(16) no
C15 C14 H14A . . . 113.1(13) no
C15 C14 H14B . . . 108.1(14) no
H14A C14 H14B . . . 110.(2) no
C1 C15 C14 . . . 113.4(3) yes
C1 C15 O16 . . . 102.1(3) yes
C1 C15 O28 . . . 116.7(3) yes
C14 C15 O16 . . . 107.0(3) yes
C14 C15 O28 . . . 107.7(3) yes
O16 C15 O28 . . . 109.4(3) yes
C11 O16 C15 . . . 104.1(3) yes
C1 C17 H17C . . . 107.5(15) no
C1 C17 H17A . . . 112.3(16) no
C1 C17 H17B . . . 107.7(14) no
H17C C17 H17A . . . 100.(2) no
H17C C17 H17B . . . 118.(2) no
H17A C17 H17B . . . 111.(2) no
C13 C18 H18C . . . 110.8(17) no
C13 C18 H18A . . . 105.0(17) no
C13 C18 H18B . . . 108.2(19) no
H18C C18 H18A . . . 111.(3) no
H18C C18 H18B . . . 109(3) no
H18A C18 H18B . . . 113.(2) no
C13 C19 H19C . . . 107.2(18) no
C13 C19 H19A . . . 103.4(19) no
C13 C19 H19B . . . 105.2(17) no
H19C C19 H19A . . . 107.(2) no
H19C C19 H19B . . . 112(3) no
H19A C19 H19B . . . 119(3) no
C5 C20 H20C . . . 113.5(16) no
C5 C20 H20A . . . 112.7(17) no
C5 C20 H20B . . . 105.2(15) no
H20C C20 H20A . . . 103.(2) no
H20C C20 H20B . . . 108.(2) no
H20A C20 H20B . . . 115.(2) no
C9 C21 H21C . . . 110.7(17) no
C9 C21 H21A . . . 111.1(17) no
C9 C21 H21B . . . 109.6(17) no
H21C C21 H21A . . . 104.(2) no
H21C C21 H21B . . . 115.(2) no
H21A C21 H21B . . . 106.(2) no
C2 O22 HO22 . . . 106.8(15) yes
C3 O23 HO23 . . . 111.1(17) yes
C6 O24 HO24 . . . 107.2(17) yes
C4 O25 HO25 . . . 108.1(17) yes
C10 O26 HO26 . . . 112.1(15) yes
C12 O27 HO27 . . . 111.7(17) yes
C15 O28 HO28 . . . 113.3(17) yes
C17 H17C H17A . . . 38.0(14) no
C17 H17A H17C . . . 42.1(15) no
O22 H22 O23 . . . 121.(2) yes
O23 H23 O24 . . 3_556 169.(3) yes
O24 H24 O25 . . . 149.(2) yes
O25 H25 O23 . . . 122.(2) yes
O26 H26 O27 . . 2_567 165.(2) yes
O27 H27 O26 . . . 132.(2) yes
O28 H28 O26 . . 2_567 159.(2) yes

loop_
_geom_bond_atom_site_label_1
_geom_bond_atom_site_label_2
_geom_bond_site_symmetry_1
_geom_bond_site_symmetry_2
_geom_bond_distance
_geom_bond_publ_flag
C1 C2 . . 1.564(5) yes
C1 C12 . . 1.557(5) yes
C1 C15 . . 1.553(5) yes
C1 C17 . . 1.526(5) yes
C2 C3 . . 1.560(5) yes
C2 C13 . . 1.547(6) yes
C2 O22 . . 1.441(5) yes
C3 C4 . . 1.541(5) yes
C3 O23 . . 1.423(5) yes
C3 H3 . . 1.04(3) no
C4 C5 . . 1.556(5) yes
C4 C12 . . 1.555(5) yes
C4 O25 . . 1.423(4) yes
C5 C6 . . 1.551(5) yes
C5 C14 . . 1.550(5) yes
C5 C20 . . 1.530(5) yes
C6 C7 . . 1.511(6) yes
C6 C11 . . 1.542(5) yes
C6 O24 . . 1.448(4) yes
C7 C8 . . 1.528(6) yes
C7 H7A . . 1.06(3) no
C7 H7B . . 1.06(3) no
C8 C9 . . 1.542(5) yes
C8 H8A . . 1.09(3) no
C8 H8B . . 1.04(3) no
C9 C10 . . 1.539(5) yes
C9 C21 . . 1.518(5) yes
C9 H9 . . 1.11(3) no
C10 C11 . . 1.503(5) yes
C10 O26 . . 1.440(4) yes
C10 H10 . . 1.00(3) no
C11 C12 . . 1.557(5) yes
C11 O16 . . 1.459(5) yes
C12 O27 . . 1.413(4) yes
C13 C18 . . 1.520(6) yes
C13 C19 . . 1.528(6) yes
C13 H13 . . 1.09(3) no
C14 C15 . . 1.540(5) yes
C14 H14A . . 1.13(3) no
C14 H14B . . 1.00(3) no
C15 O16 . . 1.435(5) yes
C15 O28 . . 1.391(4) yes
C17 H17C . . 1.02(3) no
C(17) H(17A) . . .93(3) no
C(17) H(17B) . . 1.03(3) no
C(18) H(18C) . . 1.01(3) no
C(18) H(18A) . . 1.06(3) no
C(18) H(18B) . . .94(3) no
C(19) H(19C) . . 1.03(3) no
C(19) H(19A) . . 1.03(3) no
C(19) H(19B) . . 1.02(3) no
C(20) H(20C) . . 1.05(3) no
C(20) H(20A) . . .96(3) no
C(20) H(20B) . . 1.11(3) no
C(21) H(21C) . . 1.04(3) no
C(21) H(21A) . . 1.01(3) no
C(21) H(21B) . . 1.03(3) no
O22 HO22 . . 1.08(3) yes
O23 HO23 . . .95(3) yes
O24 HO24 . . .92(3) yes
O25 HO25 . . .93(3) yes
O26 HO26 . . .97(3) yes
O27 HO27 . . .93(3) yes
O28 HO28 . . .93(3) yes

loop_
_geom_contact_atom_site_label_1
_geom_contact_atom_site_label_2
_geom_contact_distance
_geom_contact_site_symmetry_1
_geom_contact_site_symmetry_2
_geom_contact_publ_flag
O22 O23 2.552(4) . . yes
O24 O25 2.585(4) . . yes
O25 O23 2.548(4) . . yes
O27 O26 2.913(3) . . yes
O23 O24 2.709(4) . 3_556 yes
O26 O27 2.841(3) . 2_567 yes
O28 O26 2.791(3) . 2_567 yes
HO22 O23 1.82(3) . . yes
HO23 O24 1.77(3) . 3_556 yes
HO24 O25 1.76(3) . . yes
HO25 O23 1.93(3) . . yes
HO26 O27 1.89(3) . 2_567 yes
HO27 O26 2.20(3) . . yes
HO28 O26 1.90(3) . 2_567 yes

loop_
_geom_torsion_atom_site_label_1
_geom_torsion_atom_site_label_2
_geom_torsion_atom_site_label_3
_geom_torsion_atom_site_label_4
_geom_torsion_site_symmetry_1
_geom_torsion_site_symmetry_2
_geom_torsion_site_symmetry_3
_geom_torsion_site_symmetry_4
_geom_torsion
_geom_torsion_publ_flag
C(12) C(1) C(2) C(3) . . . . -29.9(2) no
C(12) C(1) C(2) C(13) . . . . -155.1(4) no
C(12) C(1) C(2) O(22) . . . . 84.8(3) no
C(15) C(1) C(2) C(3) . . . . 75.3(3) no
C(15) C(1) C(2) C(13) . . . . -49.9(3) no
C(15) C(1) C(2) O(22) . . . . -170.0(4) no
C(17) C(1) C(2) C(3) . . . . -153.4(4) no
C(17) C(1) C(2) C(13) . . . . 81.4(3) no
C(17) C(1) C(2) O(22) . . . . -38.7(2) no
C(2) C(1) C(12) C(4) . . . . 38.4(2) no
C(2) C(1) C(12) C(11) . . . . 149.3(4) no
C(2) C(1) C(12) O(27) . . . . -82.0(3) no
C(15) C(1) C(12) C(4) . . . . -80.7(3) no
C(15) C(1) C(12) C(11) . . . . 30.1(2) no
C(15) C(1) C(12) O(27) . . . . 158.9(4) no
C(17) C(1) C(12) C(4) . . . . 162.6(4) no
C(17) C(1) C(12) C(11) . . . . -86.6(3) no
C(17) C(1) C(12) O(27) . . . . 42.2(2) no
C(2) C(1) C(15) C(14) . . . . -45.8(2) no
C(2) C(1) C(15) O(16) . . . . -160.5(4) no
C(2) C(1) C(15) O(28) . . . . 80.3(3) no
C(12) C(1) C(15) C(14) . . . . 65.0(3) no
C(12) C(1) C(15) O(16) . . . . -49.7(2) no
C(12) C(1) C(15) O(28) . . . . -168.9(4) no
C(17) C(1) C(15) C(14) . . . . -177.8(4) no
C(17) C(1) C(15) O(16) . . . . 67.4(3) no
C(17) C(1) C(15) O(28) . . . . -51.8(3) no
C(1) C(2) C(3) C(4) . . . . 8.9(2) no
C(1) C(2) C(3) O(23) . . . . 127.8(4) no
C(13) C(2) C(3) C(4) . . . . 137.2(4) no
C(13) C(2) C(3) O(23) . . . . -103.9(4) no
O(22) C(2) C(3) C(4) . . . . -104.6(4) no
O(22) C(2) C(3) O(23) . . . . 14.2(2) no
C(1) C(2) C(13) C(18) . . . . -63.6(3) no
C(1) C(2) C(13) C(19) . . . . 171.6(5) no
C(3) C(2) C(13) C(18) . . . . 175.3(5) no
C(3) C(2) C(13) C(19) . . . . 50.5(3) no
O(22) C(2) C(13) C(18) . . . . 56.4(3) no
O(22) C(2) C(13) C(19) . . . . -68.4(3) no
C(2) C(3) C(4) C(5) . . . . -95.6(4) no
C(2) C(3) C(4) C(12) . . . . 15.2(2) no
C(2) C(3) C(4) O(25) . . . . 139.9(4) no
O(23) C(3) C(4) C(5) . . . . 144.1(4) no
O(23) C(3) C(4) C(12) . . . . -105.0(4) no
O(23) C(3) C(4) O(25) . . . . 19.6(2) no
C(3) C(4) C(5) C(6) . . . . 160.2(4) no
C(3) C(4) C(5) C(14) . . . . 47.9(3) no
C(3) C(4) C(5) C(20) . . . . -74.7(3) no
C(12) C(4) C(5) C(6) . . . . 45.5(2) no
C(12) C(4) C(5) C(14) . . . . -66.8(3) no
C(12) C(4) C(5) C(20) . . . . 170.5(4) no
O(25) C(4) C(5) C(6) . . . . -75.0(3) no
O(25) C(4) C(5) C(14) . . . . 172.7(4) no
O(25) C(4) C(5) C(20) . . . . 50.1(3) no
C(3) C(4) C(12) C(1) . . . . -32.9(2) no
C(3) C(4) C(12) C(11) . . . . -142.8(4) no
C(3) C(4) C(12) O(27) . . . . 91.8(3) no
C(5) C(4) C(12) C(1) . . . . 86.5(3) no
C(5) C(4) C(12) C(11) . . . . -23.4(2) no
C(5) C(4) C(12) O(27) . . . . -148.8(4) no
O(25) C(4) C(12) C(1) . . . . -155.7(4) no
O(25) C(4) C(12) C(11) . . . . 94.4(3) no
O(25) C(4) C(12) O(27) . . . . -30.9(2) no
C(4) C(5) C(6) C(7) . . . . -171.8(4) no
C(4) C(5) C(6) C(11) . . . . -50.4(3) no
C(4) C(5) C(6) O(24) . . . . 65.1(3) no
C(14) C(5) C(6) C(7) . . . . -60.4(3) no
C(14) C(5) C(6) C(11) . . . . 61.0(3) no
C(14) C(5) C(6) O(24) . . . . 176.6(4) no
C(20) C(5) C(6) C(7) . . . . 63.4(3) no
C(20) C(5) C(6) C(11) . . . . -175.2(4) no
C(20) C(5) C(6) O(24) . . . . -59.7(3) no
C(4) C(5) C(14) C(15) . . . . 51.2(3) no
C(6) C(5) C(14) C(15) . . . . -56.7(3) no
C(20) C(5) C(14) C(15) . . . . 176.6(4) no
C(5) C(6) C(7) C(8) . . . . 174.5(5) no
C(11) C(6) C(7) C(8) . . . . 57.5(3) no
O(24) C(6) C(7) C(8) . . . . -60.0(3) no
C(5) C(6) C(11) C(10) . . . . 167.1(4) no
C(5) C(6) C(11) C(12) . . . . 35.1(2) no
C(5) C(6) C(11) O(16) . . . . -74.9(3) no
C(7) C(6) C(11) C(10) . . . . -62.9(3) no
C(7) C(6) C(11) C(12) . . . . 165.2(4) no
C(7) C(6) C(11) O(16) . . . . 55.2(3) no
O(24) C(6) C(11) C(10) . . . . 51.4(2) no
O(24) C(6) C(11) C(12) . . . . -80.6(3) no
O(24) C(6) C(11) O(16) . . . . 169.4(4) no
C(6) C(7) C(8) C(9) . . . . -53.6(3) no
C(7) C(8) C(9) C(10) . . . . 51.0(3) no
C(7) C(8) C(9) C(21) . . . . 174.5(5) no
C(8) C(9) C(10) C(11) . . . . -53.4(3) no
C(8) C(9) C(10) O(26) . . . . -179.3(4) no
C(21) C(9) C(10) C(11) . . . . -176.7(4) no
C(21) C(9) C(10) O(26) . . . . 57.4(3) no
C(9) C(10) C(11) C(6) . . . . 60.4(3) no
C(9) C(10) C(11) C(12) . . . . -176.8(4) no
C(9) C(10) C(11) O(16) . . . . -56.6(3) no
O(26) C(10) C(11) C(6) . . . . -173.1(4) no
O(26) C(10) C(11) C(12) . . . . -50.3(2) no
O(26) C(10) C(11) O(16) . . . . 69.9(3) no
C(6) C(11) C(12) C(1) . . . . -114.2(4) no
C(6) C(11) C(12) C(4) . . . . -7.2(2) no
C(6) C(11) C(12) O(27) . . . . 115.7(4) no
C(10) C(11) C(12) C(1) . . . . 120.5(4) no
C(10) C(11) C(12) C(4) . . . . -132.6(4) no
C(10) C(11) C(12) O(27) . . . . -9.7(2) no
O(16) C(11) C(12) C(1) . . . . -2.0(2) no
O(16) C(11) C(12) C(4) . . . . 104.9(4) no
O(16) C(11) C(12) O(27) . . . . -132.1(4) no
C(6) C(11) O(16) C(15) . . . . 80.1(3) no
C(10) C(11) O(16) C(15) . . . . -160.8(4) no
C(12) C(11) O(16) C(15) . . . . -30.4(2) no
C(5) C(14) C(15) C(1) . . . . -53.3(3) no
C(5) C(14) C(15) O(16) . . . . 58.5(3) no
C(5) C(14) C(15) O(28) . . . . 176.0(5) no
C(1) C(15) O(16) C(11) . . . . 52.0(3) no
C(14) C(15) O(16) C(11) . . . . -67.4(3) no
O(28) C(15) O(16) C(11) . . . . 176.2(4) no
